data_7211991
loop_
_publ_author_name
'Zhang, Xiao'
'Yi, Zhihui'
'Zhao, Liyan'
'Chen, Qian'
'Wang, Xiaolin'
'Xu, Jiqing'
'Xia, Wujiong'
'Yang, Chao'

_publ_section_title
;
 pH-dependent assembly of a series of inorganic--organic hybrid
 molybdenum(v) phosphate
;
_journal_issue 2
_journal_name_full CrystEngComm
_journal_page_first 595
_journal_paper_doi 10.1039/b917754j
_journal_volume 12
_journal_year 2010
_chemical_formula_sum 'C8 H45 Mo6 N6 Na O35 P4'
_chemical_formula_weight 1508.01
_chemical_name_systematic
;
?
;
_space_group_IT_number 2
_symmetry_cell_setting triclinic
_symmetry_space_group_name_Hall '-P 1'
_symmetry_space_group_name_H-M 'P -1'
_atom_sites_solution_hydrogens geom
_atom_sites_solution_primary direct
_atom_sites_solution_secondary difmap
_audit_creation_method SHELXL-97
_cell_angle_alpha 85.49(3)
_cell_angle_beta 73.43(3)
_cell_angle_gamma 82.21(3)
_cell_formula_units_Z 2
_cell_length_a 12.428(3)
_cell_length_b 12.595(3)
_cell_length_c 13.069(3)
_cell_measurement_reflns_used 15981
_cell_measurement_temperature 293(2)
_cell_measurement_theta_max 27.45
_cell_measurement_theta_min 3.06
_cell_volume 1940.9(9)
_computing_cell_refinement RAPID-AUTO
_computing_data_collection 'RAPID-AUTO (Rigaku, 1998)'
_computing_data_reduction RAPID-AUTO
_computing_structure_refinement 'SHELXL-97 (Sheldrick, 1997)'
_computing_structure_solution 'SHELXS-97 (Sheldrick, 1990)'
_diffrn_ambient_temperature 293(2)
_diffrn_detector_area_resol_mean 10
_diffrn_measured_fraction_theta_full 0.977
_diffrn_measured_fraction_theta_max 0.977
_diffrn_measurement_device_type RAXIS-RAPID
_diffrn_measurement_method '\w scans'
_diffrn_radiation_monochromator graphite
_diffrn_radiation_source 'fine-focus sealed tube'
_diffrn_radiation_type MoK\a
_diffrn_radiation_wavelength 0.71073
_diffrn_reflns_av_R_equivalents 0.0290
_diffrn_reflns_av_sigmaI/netI 0.0371
_diffrn_reflns_limit_h_max 15
_diffrn_reflns_limit_h_min -16
_diffrn_reflns_limit_k_max 16
_diffrn_reflns_limit_k_min -16
_diffrn_reflns_limit_l_max 16
_diffrn_reflns_limit_l_min -16
_diffrn_reflns_number 19026
_diffrn_reflns_theta_full 27.45
_diffrn_reflns_theta_max 27.45
_diffrn_reflns_theta_min 3.07
_exptl_absorpt_coefficient_mu 2.177
_exptl_absorpt_correction_T_max 0.8117
_exptl_absorpt_correction_T_min 0.8117
_exptl_absorpt_correction_type empirical
_exptl_absorpt_process_details '(ABSCOR; Higashi, 1995)'
_exptl_crystal_colour brown
_exptl_crystal_density_diffrn 2.580
_exptl_crystal_density_method 'not measured'
_exptl_crystal_description block
_exptl_crystal_F_000 1476
_exptl_crystal_size_max 0.10
_exptl_crystal_size_mid 0.10
_exptl_crystal_size_min 0.10
_refine_diff_density_max 1.140
_refine_diff_density_min -0.831
_refine_diff_density_rms 0.189
_refine_ls_extinction_method none
_refine_ls_goodness_of_fit_ref 1.108
_refine_ls_hydrogen_treatment constr
_refine_ls_matrix_type full
_refine_ls_number_parameters 548
_refine_ls_number_reflns 8684
_refine_ls_number_restraints 0
_refine_ls_restrained_S_all 1.108
_refine_ls_R_factor_all 0.0379
_refine_ls_R_factor_gt 0.0299
_refine_ls_shift/su_max 0.001
_refine_ls_shift/su_mean 0.000
_refine_ls_structure_factor_coef Fsqd
_refine_ls_weighting_details 'calc w=1/[\s^2^(Fo^2^)+(0.0446P)^2^+5.1027P] where P=(Fo^2^+2Fc^2^)/3'
_refine_ls_weighting_scheme calc
_refine_ls_wR_factor_gt 0.0789
_refine_ls_wR_factor_ref 0.0903
_reflns_number_gt 7582
_reflns_number_total 8684
_reflns_threshold_expression >2sigma(I)
_cod_data_source_file b917754j.txt
_cod_data_source_block p-1
_cod_depositor_comments
;
The following automatic conversions were performed:

'_symmetry_cell_setting' value 'Triclinic' changed to 'triclinic'
according to /home/saulius/struct/CIF-dictionaries/cif_core.dic
dictionary named 'cif_core.dic' version 2.4.2 from 2011-04-26.

Automatic conversion script
Id: cif_fix_values 1891 2012-01-12 08:04:46Z andrius 
;
_cod_original_cell_volume 1940.9(8)
_cod_original_sg_symbol_H-M P-1
_cod_database_code 7211991

loop_
_symmetry_equiv_pos_as_xyz
'x, y, z'
'-x, -y, -z'

loop_
_atom_site_label
_atom_site_type_symbol
_atom_site_fract_x
_atom_site_fract_y
_atom_site_fract_z
_atom_site_U_iso_or_equiv
_atom_site_adp_type
_atom_site_occupancy
_atom_site_symmetry_multiplicity
_atom_site_calc_flag
_atom_site_refinement_flags
Mo1 Mo 0.30226(3) 0.93679(3) 0.53574(3) 0.00986(9) Uani 1 1 d .
Mo2 Mo -0.08749(3) 1.14683(3) 0.76821(3) 0.01089(9) Uani 1 1 d .
Mo3 Mo 0.20280(3) 1.11820(3) 0.61578(3) 0.00999(9) Uani 1 1 d .
Mo4 Mo -0.20372(3) 0.98611(3) 0.79104(3) 0.01090(9) Uani 1 1 d .
Mo5 Mo 0.13961(3) 0.72043(3) 0.56906(3) 0.00984(9) Uani 1 1 d .
Mo6 Mo -0.07188(3) 0.74155(3) 0.67098(3) 0.01007(9) Uani 1 1 d .
Na1 Na 0.0000 1.0000 0.5000 0.0119(5) Uani 1 2 d S
Na2 Na 0.0000 1.0000 1.0000 0.0239(6) Uani 1 2 d S
P1 P 0.07869(9) 0.90536(8) 0.76108(9) 0.0087(2) Uani 1 1 d .
P2 P 0.11983(10) 1.21343(9) 0.86110(10) 0.0142(2) Uani 1 1 d .
P3 P 0.40427(10) 0.68662(9) 0.59669(10) 0.0124(2) Uani 1 1 d .
P4 P -0.27207(10) 0.75051(10) 0.89637(10) 0.0142(2) Uani 1 1 d .
O1 O 0.0155(3) 0.8237(2) 0.5491(2) 0.0125(6) Uani 1 1 d .
O2 O 0.1676(3) 1.0272(2) 0.5193(2) 0.0121(6) Uani 1 1 d .
O3 O -0.1188(3) 1.0625(2) 0.6640(2) 0.0133(6) Uani 1 1 d .
O4 O -0.1399(3) 1.0485(3) 0.8889(2) 0.0149(6) Uani 1 1 d .
O5 O 0.1498(4) 1.1130(3) 0.9327(3) 0.0277(9) Uani 1 1 d .
O6 O 0.1040(3) 0.8693(3) 0.8658(3) 0.0147(6) Uani 1 1 d .
O7 O -0.2892(3) 0.6890(3) 1.0075(3) 0.0225(8) Uani 1 1 d .
O8 O 0.4328(3) 0.6506(3) 0.7009(3) 0.0194(7) Uani 1 1 d .
O9 O 0.4926(3) 0.6365(3) 0.5011(3) 0.0194(7) Uani 1 1 d .
O10 O 0.0590(3) 0.6655(2) 0.7083(3) 0.0134(6) Uani 1 1 d .
O11 O -0.0380(2) 0.8745(2) 0.7615(2) 0.0108(6) Uani 1 1 d .
O12 O -0.2052(3) 0.8686(2) 0.6847(2) 0.0121(6) Uani 1 1 d .
O13 O 0.1688(2) 0.8529(2) 0.6647(2) 0.0100(6) Uani 1 1 d .
O14 O 0.0758(2) 1.0287(2) 0.7418(2) 0.0105(6) Uani 1 1 d .
O15 O 0.2475(3) 0.8196(2) 0.4603(2) 0.0120(6) Uani 1 1 d .
O16 O 0.0387(3) 1.2033(2) 0.6355(2) 0.0118(6) Uani 1 1 d .
O17 O -0.1876(3) 1.2520(3) 0.7815(3) 0.0225(8) Uani 1 1 d .
O18 O -0.0018(3) 1.2089(3) 0.8614(3) 0.0196(7) Uani 1 1 d .
O19 O 0.1329(3) 1.3143(3) 0.9078(3) 0.0219(8) Uani 1 1 d .
O20 O 0.2008(3) 1.1995(3) 0.7490(3) 0.0168(7) Uani 1 1 d .
O21 O 0.2769(3) 1.2073(3) 0.5304(3) 0.0200(7) Uani 1 1 d .
O22 O 0.3150(3) 1.0126(2) 0.6540(3) 0.0141(6) Uani 1 1 d .
O23 O 0.4031(3) 0.9744(3) 0.4264(3) 0.0185(7) Uani 1 1 d .
O24 O 0.4011(3) 0.8099(3) 0.5855(3) 0.0183(7) Uani 1 1 d .
O25 O 0.2875(3) 0.6526(3) 0.6028(3) 0.0199(7) Uani 1 1 d .
O26 O 0.1392(3) 0.6250(3) 0.4859(3) 0.0192(7) Uani 1 1 d .
O27 O -0.1170(3) 0.6545(3) 0.6058(3) 0.0204(7) Uani 1 1 d .
O28 O -0.1623(3) 0.6945(3) 0.8225(3) 0.0179(7) Uani 1 1 d .
O29 O -0.2508(3) 0.8662(3) 0.9113(3) 0.0185(7) Uani 1 1 d .
O30 O -0.3757(3) 0.7451(3) 0.8606(3) 0.0242(8) Uani 1 1 d .
O31 O -0.3369(3) 1.0461(3) 0.8090(3) 0.0240(8) Uani 1 1 d .
C1 C 0.5896(5) 0.0836(5) 0.1539(5) 0.0318(13) Uani 1 1 d .
H1D H 0.5607 0.0345 0.1175 0.038 Uiso 1 1 calc R
H1E H 0.6502 0.0437 0.1791 0.038 Uiso 1 1 calc R
C2 C 0.6360(5) 0.1714(5) 0.0764(4) 0.0262(11) Uani 1 1 d .
H2C H 0.5741 0.2160 0.0571 0.031 Uiso 1 1 calc R
H2D H 0.6859 0.1399 0.0119 0.031 Uiso 1 1 calc R
C3 C 0.7408(5) 0.3319(5) 0.0483(5) 0.0327(13) Uani 1 1 d .
H3D H 0.6767 0.3770 0.0336 0.039 Uiso 1 1 calc R
H3E H 0.7894 0.3049 -0.0189 0.039 Uiso 1 1 calc R
C4 C 0.8054(5) 0.3982(5) 0.0960(5) 0.0338(13) Uani 1 1 d .
H4A H 0.7987 0.4714 0.0673 0.041 Uiso 1 1 calc R
H4B H 0.7720 0.3992 0.1727 0.041 Uiso 1 1 calc R
C5 C 0.5143(5) 0.7555(4) 0.2490(5) 0.0259(12) Uani 1 1 d .
H5C H 0.5399 0.8010 0.1856 0.031 Uiso 1 1 calc R
H5D H 0.4326 0.7698 0.2743 0.031 Uiso 1 1 calc R
C6 C 0.5471(5) 0.6394(4) 0.2208(4) 0.0253(11) Uani 1 1 d .
H6D H 0.5319 0.6299 0.1534 0.030 Uiso 1 1 calc R
H6E H 0.6277 0.6215 0.2109 0.030 Uiso 1 1 calc R
C7 C 0.3636(4) 0.5735(4) 0.3096(5) 0.0250(11) Uani 1 1 d .
H7A H 0.3541 0.6009 0.2409 0.030 Uiso 1 1 calc R
H7B H 0.3228 0.6257 0.3621 0.030 Uiso 1 1 calc R
C8 C 0.3118(5) 0.4703(4) 0.3386(5) 0.0281(12) Uani 1 1 d .
H8A H 0.2368 0.4807 0.3282 0.034 Uiso 1 1 calc R
H8B H 0.3571 0.4158 0.2908 0.034 Uiso 1 1 calc R
N1 N 0.4972(4) 0.1254(4) 0.2475(4) 0.0284(10) Uani 1 1 d .
H1A H 0.5260 0.1605 0.2881 0.043 Uiso 1 1 calc R
H1B H 0.4644 0.0709 0.2856 0.043 Uiso 1 1 calc R
H1C H 0.4461 0.1699 0.2245 0.043 Uiso 1 1 calc R
N2 N 0.7001(4) 0.2405(4) 0.1212(3) 0.0224(9) Uani 1 1 d .
H2A H 0.6550 0.2661 0.1833 0.027 Uiso 1 1 calc R
H2B H 0.7598 0.1997 0.1354 0.027 Uiso 1 1 calc R
N3 N 0.9260(4) 0.3564(4) 0.0737(4) 0.0332(11) Uani 1 1 d .
H3A H 0.9325 0.2870 0.0933 0.050 Uiso 1 1 calc R
H3B H 0.9588 0.3922 0.1102 0.050 Uiso 1 1 calc R
H3C H 0.9594 0.3646 0.0041 0.050 Uiso 1 1 calc R
N4 N 0.5644(4) 0.7813(4) 0.3324(4) 0.0247(10) Uani 1 1 d .
H4C H 0.5392 0.7410 0.3913 0.037 Uiso 1 1 calc R
H4D H 0.5449 0.8502 0.3469 0.037 Uiso 1 1 calc R
H4E H 0.6394 0.7681 0.3092 0.037 Uiso 1 1 calc R
N5 N 0.4853(3) 0.5636(3) 0.3039(3) 0.0173(8) Uani 1 1 d .
H5A H 0.5165 0.4959 0.2887 0.021 Uiso 1 1 calc R
H5B H 0.4927 0.5772 0.3680 0.021 Uiso 1 1 calc R
N6 N 0.3032(4) 0.4318(4) 0.4498(4) 0.0298(11) Uani 1 1 d .
H6A H 0.3719 0.4213 0.4597 0.045 Uiso 1 1 calc R
H6B H 0.2728 0.3704 0.4626 0.045 Uiso 1 1 calc R
H6C H 0.2599 0.4805 0.4943 0.045 Uiso 1 1 calc R
O1W O 0.2586(5) 0.4416(4) 0.6782(4) 0.0544(13) Uani 1 1 d .
O2W O 0.0312(5) 0.4256(4) 0.6587(5) 0.0578(15) Uani 1 1 d .
O3W O 0.4583(9) 0.4512(6) 0.0957(6) 0.132(4) Uani 1 1 d .
O4W O 0.0672(6) 0.5112(4) 0.1282(4) 0.0705(18) Uani 1 1 d .
H7 H -0.3554 0.7101 1.0481 0.085 Uiso 1 1 d R
H8 H 0.4862 0.6840 0.7064 0.085 Uiso 1 1 d R

loop_
_atom_site_aniso_label
_atom_site_aniso_U_11
_atom_site_aniso_U_22
_atom_site_aniso_U_33
_atom_site_aniso_U_23
_atom_site_aniso_U_13
_atom_site_aniso_U_12
Mo1 0.00788(17) 0.00942(17) 0.01184(19) 0.00009(13) -0.00230(14) -0.00079(14)
Mo2 0.01150(18) 0.01093(17) 0.00990(18) -0.00139(13) -0.00300(14) 0.00048(14)
Mo3 0.01089(18) 0.00947(17) 0.01023(18) -0.00020(13) -0.00359(14) -0.00207(14)
Mo4 0.00921(18) 0.01288(18) 0.00979(18) 0.00021(14) -0.00186(14) -0.00049(14)
Mo5 0.00863(17) 0.00866(17) 0.01171(18) -0.00059(13) -0.00217(14) -0.00058(14)
Mo6 0.00856(18) 0.01049(17) 0.01093(19) 0.00094(13) -0.00229(14) -0.00205(14)
Na1 0.0082(11) 0.0111(11) 0.0163(13) -0.0002(9) -0.0034(10) -0.0014(9)
Na2 0.0242(15) 0.0271(15) 0.0194(15) -0.0047(12) -0.0039(12) -0.0023(12)
P1 0.0079(5) 0.0092(5) 0.0088(5) 0.0002(4) -0.0022(4) -0.0005(4)
P2 0.0177(6) 0.0143(5) 0.0120(6) -0.0028(4) -0.0057(5) -0.0026(5)
P3 0.0091(5) 0.0117(5) 0.0155(6) -0.0006(4) -0.0035(4) 0.0021(4)
P4 0.0105(5) 0.0179(6) 0.0128(6) 0.0021(4) -0.0010(4) -0.0035(5)
O1 0.0118(15) 0.0126(15) 0.0124(16) 0.0026(12) -0.0037(12) -0.0005(12)
O2 0.0138(16) 0.0114(14) 0.0115(15) -0.0004(12) -0.0037(13) -0.0027(12)
O3 0.0155(16) 0.0159(15) 0.0086(15) -0.0005(12) -0.0036(12) -0.0021(13)
O4 0.0167(16) 0.0176(16) 0.0101(16) 0.0012(12) -0.0035(13) -0.0020(13)
O5 0.046(2) 0.0201(18) 0.023(2) 0.0058(15) -0.0189(18) -0.0081(17)
O6 0.0168(16) 0.0176(16) 0.0097(16) 0.0023(12) -0.0059(13) 0.0012(13)
O7 0.0170(17) 0.0311(19) 0.0159(18) 0.0075(14) 0.0010(14) -0.0073(15)
O8 0.0217(18) 0.0195(16) 0.0181(18) -0.0020(13) -0.0096(15) 0.0035(14)
O9 0.0131(16) 0.0232(17) 0.0203(18) -0.0063(14) -0.0029(14) 0.0023(14)
O10 0.0103(15) 0.0129(15) 0.0162(16) 0.0028(12) -0.0034(13) -0.0015(12)
O11 0.0081(14) 0.0126(14) 0.0108(15) -0.0011(11) -0.0006(12) -0.0017(12)
O12 0.0108(15) 0.0141(15) 0.0124(16) -0.0015(12) -0.0054(12) 0.0001(12)
O13 0.0066(14) 0.0133(15) 0.0088(15) -0.0007(11) 0.0001(12) -0.0009(12)
O14 0.0091(14) 0.0111(14) 0.0108(15) 0.0009(11) -0.0027(12) -0.0006(12)
O15 0.0107(15) 0.0100(14) 0.0130(16) -0.0018(12) 0.0010(12) -0.0015(12)
O16 0.0118(15) 0.0114(14) 0.0115(15) -0.0002(11) -0.0037(12) 0.0017(12)
O17 0.0212(18) 0.0195(17) 0.026(2) -0.0055(14) -0.0082(16) 0.0052(15)
O18 0.0224(18) 0.0264(18) 0.0116(16) -0.0075(14) -0.0052(14) -0.0039(15)
O19 0.030(2) 0.0203(17) 0.0193(18) -0.0063(14) -0.0112(16) -0.0040(15)
O20 0.0194(17) 0.0180(16) 0.0151(17) -0.0037(13) -0.0045(14) -0.0083(14)
O21 0.0265(19) 0.0182(16) 0.0170(18) 0.0036(13) -0.0078(15) -0.0075(15)
O22 0.0142(16) 0.0145(15) 0.0148(16) -0.0017(12) -0.0063(13) -0.0005(13)
O23 0.0128(16) 0.0202(17) 0.0197(18) -0.0005(13) 0.0009(14) -0.0038(14)
O24 0.0125(16) 0.0138(16) 0.030(2) 0.0009(14) -0.0090(14) 0.0003(13)
O25 0.0144(16) 0.0154(16) 0.031(2) 0.0054(14) -0.0090(15) -0.0025(13)
O26 0.0172(17) 0.0178(16) 0.0231(19) -0.0074(14) -0.0053(14) -0.0012(14)
O27 0.0217(18) 0.0219(17) 0.0201(18) -0.0015(14) -0.0060(15) -0.0102(15)
O28 0.0147(16) 0.0169(16) 0.0177(17) 0.0035(13) 0.0009(14) -0.0009(13)
O29 0.0213(18) 0.0198(17) 0.0151(17) 0.0034(13) -0.0048(14) -0.0081(14)
O30 0.0195(18) 0.0292(19) 0.027(2) 0.0057(16) -0.0099(16) -0.0089(16)
O31 0.0157(17) 0.0240(18) 0.029(2) 0.0010(15) -0.0032(15) 0.0031(15)
C1 0.039(3) 0.028(3) 0.033(3) -0.002(2) -0.020(3) 0.000(3)
C2 0.023(3) 0.041(3) 0.017(3) -0.004(2) -0.010(2) -0.001(2)
C3 0.034(3) 0.041(3) 0.024(3) 0.008(2) -0.012(3) -0.008(3)
C4 0.038(3) 0.031(3) 0.028(3) 0.001(2) -0.003(3) -0.002(3)
C5 0.022(3) 0.023(3) 0.033(3) 0.008(2) -0.009(2) -0.006(2)
C6 0.026(3) 0.034(3) 0.015(3) 0.002(2) 0.000(2) -0.014(2)
C7 0.014(2) 0.021(3) 0.038(3) 0.003(2) -0.007(2) 0.002(2)
C8 0.018(3) 0.025(3) 0.038(3) 0.003(2) -0.005(2) -0.004(2)
N1 0.035(3) 0.030(2) 0.026(3) 0.0094(19) -0.017(2) -0.014(2)
N2 0.019(2) 0.030(2) 0.017(2) -0.0019(17) -0.0066(17) 0.0035(18)
N3 0.026(3) 0.039(3) 0.031(3) -0.006(2) 0.001(2) -0.006(2)
N4 0.021(2) 0.025(2) 0.026(2) -0.0059(18) -0.0006(19) -0.0059(19)
N5 0.020(2) 0.0150(19) 0.018(2) -0.0017(16) -0.0052(17) -0.0052(17)
N6 0.017(2) 0.024(2) 0.044(3) 0.009(2) -0.006(2) 0.0018(19)
O1W 0.067(4) 0.041(3) 0.056(3) 0.005(2) -0.021(3) -0.005(3)
O2W 0.080(4) 0.028(2) 0.072(4) -0.010(2) -0.029(3) -0.007(3)
O3W 0.237(11) 0.102(6) 0.058(4) -0.014(4) 0.000(6) -0.113(7)
O4W 0.101(5) 0.044(3) 0.046(3) 0.006(2) -0.002(3) 0.018(3)

loop_
_atom_type_symbol
_atom_type_description
_atom_type_scat_dispersion_real
_atom_type_scat_dispersion_imag
_atom_type_scat_source
C C 0.0033 0.0016 'International Tables Vol C Tables 4.2.6.8 and 6.1.1.4'
H H 0.0000 0.0000 'International Tables Vol C Tables 4.2.6.8 and 6.1.1.4'
Mo Mo -1.6832 0.6857 'International Tables Vol C Tables 4.2.6.8 and 6.1.1.4'
N N 0.0061 0.0033 'International Tables Vol C Tables 4.2.6.8 and 6.1.1.4'
Na Na 0.0362 0.0249 'International Tables Vol C Tables 4.2.6.8 and 6.1.1.4'
O O 0.0106 0.0060 'International Tables Vol C Tables 4.2.6.8 and 6.1.1.4'
P P 0.1023 0.0942 'International Tables Vol C Tables 4.2.6.8 and 6.1.1.4'

loop_
_geom_angle_atom_site_label_1
_geom_angle_atom_site_label_2
_geom_angle_atom_site_label_3
_geom_angle
_geom_angle_site_symmetry_1
_geom_angle_site_symmetry_3
O23 Mo1 O22 106.84(15) . .
O23 Mo1 O2 102.19(15) . .
O22 Mo1 O2 94.98(13) . .
O23 Mo1 O24 96.64(15) . .
O22 Mo1 O24 86.79(14) . .
O2 Mo1 O24 159.66(13) . .
O23 Mo1 O15 96.10(14) . .
O22 Mo1 O15 156.43(13) . .
O2 Mo1 O15 85.17(12) . .
O24 Mo1 O15 85.25(13) . .
O23 Mo1 O13 167.68(13) . .
O22 Mo1 O13 84.33(12) . .
O2 Mo1 O13 81.54(12) . .
O24 Mo1 O13 78.47(12) . .
O15 Mo1 O13 72.35(11) . .
O23 Mo1 Mo3 103.09(12) . .
O22 Mo1 Mo3 48.04(9) . .
O2 Mo1 Mo3 48.14(9) . .
O24 Mo1 Mo3 134.15(10) . .
O15 Mo1 Mo3 132.05(9) . .
O13 Mo1 Mo3 88.19(8) . .
O17 Mo2 O4 106.24(16) . .
O17 Mo2 O3 103.19(15) . .
O4 Mo2 O3 95.17(13) . .
O17 Mo2 O18 94.27(16) . .
O4 Mo2 O18 86.58(14) . .
O3 Mo2 O18 161.15(14) . .
O17 Mo2 O16 100.13(16) . .
O4 Mo2 O16 152.90(13) . .
O3 Mo2 O16 84.66(13) . .
O18 Mo2 O16 85.33(13) . .
O17 Mo2 O14 168.11(14) . .
O4 Mo2 O14 82.39(13) . .
O3 Mo2 O14 83.78(12) . .
O18 Mo2 O14 77.84(12) . .
O16 Mo2 O14 70.62(11) . .
O17 Mo2 Mo4 102.29(13) . .
O4 Mo2 Mo4 48.23(10) . .
O3 Mo2 Mo4 48.47(9) . .
O18 Mo2 Mo4 134.52(10) . .
O16 Mo2 Mo4 131.41(9) . .
O14 Mo2 Mo4 89.55(8) . .
O21 Mo3 O22 105.47(16) . .
O21 Mo3 O2 102.23(15) . .
O22 Mo3 O2 94.99(13) . .
O21 Mo3 O20 92.68(15) . .
O22 Mo3 O20 86.91(14) . .
O2 Mo3 O20 163.82(13) . .
O21 Mo3 O16 97.92(15) . .
O22 Mo3 O16 155.26(13) . .
O2 Mo3 O16 87.74(13) . .
O20 Mo3 O16 83.99(13) . .
O21 Mo3 O14 167.97(15) . .
O22 Mo3 O14 84.69(12) . .
O2 Mo3 O14 82.92(12) . .
O20 Mo3 O14 81.26(12) . .
O16 Mo3 O14 71.22(12) . .
O21 Mo3 Mo1 102.07(13) . .
O22 Mo3 Mo1 47.90(9) . .
O2 Mo3 Mo1 48.29(9) . .
O20 Mo3 Mo1 134.64(10) . .
O16 Mo3 Mo1 134.49(8) . .
O14 Mo3 Mo1 89.50(8) . .
O31 Mo4 O4 107.30(16) . .
O31 Mo4 O3 103.08(16) . .
O4 Mo4 O3 94.68(13) . .
O31 Mo4 O29 93.89(16) . .
O4 Mo4 O29 86.89(13) . .
O3 Mo4 O29 161.61(14) . .
O31 Mo4 O12 98.72(16) . .
O4 Mo4 O12 153.20(13) . .
O3 Mo4 O12 85.43(13) . .
O29 Mo4 O12 85.01(13) . .
O31 Mo4 O11 168.35(15) . .
O4 Mo4 O11 82.21(13) . .
O3 Mo4 O11 82.38(12) . .
O29 Mo4 O11 79.67(13) . .
O12 Mo4 O11 71.22(11) . .
O31 Mo4 Mo2 102.99(13) . .
O4 Mo4 Mo2 48.09(9) . .
O3 Mo4 Mo2 48.10(9) . .
O29 Mo4 Mo2 134.73(9) . .
O12 Mo4 Mo2 131.88(9) . .
O11 Mo4 Mo2 88.34(8) . .
O26 Mo5 O10 103.86(15) . .
O26 Mo5 O1 101.11(15) . .
O10 Mo5 O1 95.89(13) . .
O26 Mo5 O25 94.91(16) . .
O10 Mo5 O25 87.49(14) . .
O1 Mo5 O25 162.29(13) . .
O26 Mo5 O15 99.17(15) . .
O10 Mo5 O15 155.91(13) . .
O1 Mo5 O15 86.44(13) . .
O25 Mo5 O15 83.57(13) . .
O26 Mo5 O13 170.75(14) . .
O10 Mo5 O13 83.57(12) . .
O1 Mo5 O13 83.34(12) . .
O25 Mo5 O13 79.76(12) . .
O15 Mo5 O13 72.85(11) . .
O26 Mo5 Mo6 98.80(12) . .
O10 Mo5 Mo6 48.41(9) . .
O1 Mo5 Mo6 49.05(9) . .
O25 Mo5 Mo6 135.75(10) . .
O15 Mo5 Mo6 134.42(9) . .
O13 Mo5 Mo6 90.25(8) . .
O27 Mo6 O10 105.94(16) . .
O27 Mo6 O1 99.89(15) . .
O10 Mo6 O1 95.19(13) . .
O27 Mo6 O28 96.13(16) . .
O10 Mo6 O28 85.54(14) . .
O1 Mo6 O28 163.09(13) . .
O27 Mo6 O12 99.75(15) . .
O10 Mo6 O12 153.32(13) . .
O1 Mo6 O12 87.28(13) . .
O28 Mo6 O12 84.69(13) . .
O27 Mo6 O11 170.96(15) . .
O10 Mo6 O11 82.79(12) . .
O1 Mo6 O11 81.34(12) . .
O28 Mo6 O11 81.99(12) . .
O12 Mo6 O11 71.30(11) . .
O27 Mo6 Mo5 99.44(13) . .
O10 Mo6 Mo5 48.31(10) . .
O1 Mo6 Mo5 48.44(9) . .
O28 Mo6 Mo5 133.73(10) . .
O12 Mo6 Mo5 134.08(9) . .
O11 Mo6 Mo5 88.11(8) . .
O2 Na1 O2 179.999(1) . 2_576
O2 Na1 O1 95.06(11) . .
O2 Na1 O1 84.94(11) 2_576 .
O2 Na1 O1 84.94(11) . 2_576
O2 Na1 O1 95.06(11) 2_576 2_576
O1 Na1 O1 180.0 . 2_576
O2 Na1 O3 80.50(11) . 2_576
O2 Na1 O3 99.50(11) 2_576 2_576
O1 Na1 O3 82.68(11) . 2_576
O1 Na1 O3 97.32(12) 2_576 2_576
O2 Na1 O3 99.50(11) . .
O2 Na1 O3 80.50(11) 2_576 .
O1 Na1 O3 97.32(11) . .
O1 Na1 O3 82.68(12) 2_576 .
O3 Na1 O3 180.00(14) 2_576 .
O5 Na2 O5 180.0 2_577 .
O5 Na2 O6 89.00(12) 2_577 2_577
O5 Na2 O6 91.00(12) . 2_577
O5 Na2 O6 91.00(12) 2_577 .
O5 Na2 O6 89.00(12) . .
O6 Na2 O6 180.0 2_577 .
O5 Na2 O4 72.94(11) 2_577 .
O5 Na2 O4 107.06(11) . .
O6 Na2 O4 92.06(10) 2_577 .
O6 Na2 O4 87.94(10) . .
O5 Na2 O4 107.06(11) 2_577 2_577
O5 Na2 O4 72.94(11) . 2_577
O6 Na2 O4 87.94(10) 2_577 2_577
O6 Na2 O4 92.06(10) . 2_577
O4 Na2 O4 180.00(10) . 2_577
O5 Na2 P1 85.73(10) 2_577 2_577
O5 Na2 P1 94.27(10) . 2_577
O6 Na2 P1 26.12(7) 2_577 2_577
O6 Na2 P1 153.88(7) . 2_577
O4 Na2 P1 115.58(8) . 2_577
O4 Na2 P1 64.42(8) 2_577 2_577
O5 Na2 P1 94.27(10) 2_577 .
O5 Na2 P1 85.73(10) . .
O6 Na2 P1 153.88(7) 2_577 .
O6 Na2 P1 26.12(7) . .
O4 Na2 P1 64.42(8) . .
O4 Na2 P1 115.58(8) 2_577 .
P1 Na2 P1 180.000(1) 2_577 .
O5 Na2 P2 25.11(9) 2_577 2_577
O5 Na2 P2 154.89(9) . 2_577
O6 Na2 P2 95.00(8) 2_577 2_577
O6 Na2 P2 85.00(8) . 2_577
O4 Na2 P2 97.08(8) . 2_577
O4 Na2 P2 82.92(8) 2_577 2_577
P1 Na2 P2 81.10(4) 2_577 2_577
P1 Na2 P2 98.90(4) . 2_577
O5 Na2 P2 154.89(9) 2_577 .
O5 Na2 P2 25.11(9) . .
O6 Na2 P2 85.00(8) 2_577 .
O6 Na2 P2 95.00(8) . .
O4 Na2 P2 82.92(8) . .
O4 Na2 P2 97.08(8) 2_577 .
P1 Na2 P2 98.90(4) 2_577 .
P1 Na2 P2 81.10(4) . .
P2 Na2 P2 180.00(4) 2_577 .
O6 P1 O14 111.34(18) . .
O6 P1 O11 110.14(18) . .
O14 P1 O11 108.04(17) . .
O6 P1 O13 111.78(18) . .
O14 P1 O13 107.37(17) . .
O11 P1 O13 108.01(17) . .
O6 P1 Na2 45.66(13) . .
O14 P1 Na2 75.32(12) . .
O11 P1 Na2 96.78(12) . .
O13 P1 Na2 152.27(12) . .
O19 P2 O18 111.7(2) . .
O19 P2 O20 111.2(2) . .
O18 P2 O20 111.45(19) . .
O19 P2 O5 109.7(2) . .
O18 P2 O5 105.4(2) . .
O20 P2 O5 107.1(2) . .
O19 P2 Na2 125.98(15) . .
O18 P2 Na2 64.99(14) . .
O20 P2 Na2 119.92(13) . .
O5 P2 Na2 40.49(15) . .
O9 P3 O8 111.4(2) . .
O9 P3 O24 109.5(2) . .
O8 P3 O24 107.3(2) . .
O9 P3 O25 109.4(2) . .
O8 P3 O25 108.5(2) . .
O24 P3 O25 110.77(18) . .
O30 P4 O28 114.0(2) . .
O30 P4 O29 114.0(2) . .
O28 P4 O29 107.71(19) . .
O30 P4 O7 107.3(2) . .
O28 P4 O7 106.0(2) . .
O29 P4 O7 107.2(2) . .
Mo5 O1 Mo6 82.51(12) . .
Mo5 O1 Na1 133.79(15) . .
Mo6 O1 Na1 132.05(16) . .
Mo3 O2 Mo1 83.57(12) . .
Mo3 O2 Na1 130.05(16) . .
Mo1 O2 Na1 135.95(15) . .
Mo2 O3 Mo4 83.42(12) . .
Mo2 O3 Na1 129.95(15) . .
Mo4 O3 Na1 131.29(15) . .
Mo2 O4 Mo4 83.69(12) . .
Mo2 O4 Na2 113.43(14) . .
Mo4 O4 Na2 141.09(16) . .
P2 O5 Na2 114.4(2) . .
P1 O6 Na2 108.22(16) . .
P4 O7 H7 109.2 . .
P3 O8 H8 109.2 . .
Mo5 O10 Mo6 83.29(13) . .
P1 O11 Mo6 127.19(17) . .
P1 O11 Mo4 126.41(17) . .
Mo6 O11 Mo4 102.11(12) . .
Mo4 O12 Mo6 113.68(14) . .
P1 O13 Mo5 124.56(16) . .
P1 O13 Mo1 126.86(17) . .
Mo5 O13 Mo1 100.79(12) . .
P1 O14 Mo3 126.86(18) . .
P1 O14 Mo2 124.34(17) . .
Mo3 O14 Mo2 102.53(12) . .
Mo5 O15 Mo1 113.25(14) . .
Mo3 O16 Mo2 114.25(14) . .
P2 O18 Mo2 137.8(2) . .
P2 O20 Mo3 134.90(19) . .
Mo1 O22 Mo3 84.07(12) . .
P3 O24 Mo1 136.8(2) . .
P3 O25 Mo5 137.7(2) . .
P4 O28 Mo6 129.2(2) . .
P4 O29 Mo4 127.2(2) . .
N1 C1 C2 112.4(5) . .
N1 C1 H1D 109.1 . .
C2 C1 H1D 109.1 . .
N1 C1 H1E 109.1 . .
C2 C1 H1E 109.1 . .
H1D C1 H1E 107.9 . .
C1 C2 N2 112.5(4) . .
C1 C2 H2C 109.1 . .
N2 C2 H2C 109.1 . .
C1 C2 H2D 109.1 . .
N2 C2 H2D 109.1 . .
H2C C2 H2D 107.8 . .
N2 C3 C4 111.5(5) . .
N2 C3 H3D 109.3 . .
C4 C3 H3D 109.3 . .
N2 C3 H3E 109.3 . .
C4 C3 H3E 109.3 . .
H3D C3 H3E 108.0 . .
N3 C4 C3 112.4(5) . .
N3 C4 H4A 109.1 . .
C3 C4 H4A 109.1 . .
N3 C4 H4B 109.1 . .
C3 C4 H4B 109.1 . .
H4A C4 H4B 107.8 . .
N4 C5 C6 111.1(4) . .
N4 C5 H5C 109.4 . .
C6 C5 H5C 109.4 . .
N4 C5 H5D 109.4 . .
C6 C5 H5D 109.4 . .
H5C C5 H5D 108.0 . .
N5 C6 C5 113.2(4) . .
N5 C6 H6D 108.9 . .
C5 C6 H6D 108.9 . .
N5 C6 H6E 108.9 . .
C5 C6 H6E 108.9 . .
H6D C6 H6E 107.7 . .
N5 C7 C8 114.3(4) . .
N5 C7 H7A 108.7 . .
C8 C7 H7A 108.7 . .
N5 C7 H7B 108.7 . .
C8 C7 H7B 108.7 . .
H7A C7 H7B 107.6 . .
N6 C8 C7 113.1(5) . .
N6 C8 H8A 109.0 . .
C7 C8 H8A 109.0 . .
N6 C8 H8B 109.0 . .
C7 C8 H8B 109.0 . .
H8A C8 H8B 107.8 . .
C1 N1 H1A 109.5 . .
C1 N1 H1B 109.5 . .
H1A N1 H1B 109.5 . .
C1 N1 H1C 109.5 . .
H1A N1 H1C 109.5 . .
H1B N1 H1C 109.5 . .
C3 N2 C2 113.4(4) . .
C3 N2 H2A 108.9 . .
C2 N2 H2A 108.9 . .
C3 N2 H2B 108.9 . .
C2 N2 H2B 108.9 . .
H2A N2 H2B 107.7 . .
C4 N3 H3A 109.5 . .
C4 N3 H3B 109.5 . .
H3A N3 H3B 109.5 . .
C4 N3 H3C 109.5 . .
H3A N3 H3C 109.5 . .
H3B N3 H3C 109.5 . .
C5 N4 H4C 109.5 . .
C5 N4 H4D 109.5 . .
H4C N4 H4D 109.5 . .
C5 N4 H4E 109.5 . .
H4C N4 H4E 109.5 . .
H4D N4 H4E 109.5 . .
C7 N5 C6 111.9(4) . .
C7 N5 H5A 109.2 . .
C6 N5 H5A 109.2 . .
C7 N5 H5B 109.2 . .
C6 N5 H5B 109.2 . .
H5A N5 H5B 107.9 . .
C8 N6 H6A 109.5 . .
C8 N6 H6B 109.5 . .
H6A N6 H6B 109.5 . .
C8 N6 H6C 109.5 . .
H6A N6 H6C 109.5 . .
H6B N6 H6C 109.5 . .

loop_
_geom_bond_atom_site_label_1
_geom_bond_atom_site_label_2
_geom_bond_distance
_geom_bond_site_symmetry_2
Mo1 O23 1.694(3) .
Mo1 O22 1.933(3) .
Mo1 O2 1.947(3) .
Mo1 O24 2.060(3) .
Mo1 O15 2.121(3) .
Mo1 O13 2.304(3) .
Mo1 Mo3 2.5914(11) .
Mo2 O17 1.673(3) .
Mo2 O4 1.941(3) .
Mo2 O3 1.943(3) .
Mo2 O18 2.084(3) .
Mo2 O16 2.128(3) .
Mo2 O14 2.306(3) .
Mo2 Mo4 2.5932(9) .
Mo3 O21 1.688(3) .
Mo3 O22 1.937(3) .
Mo3 O2 1.942(3) .
Mo3 O20 2.081(3) .
Mo3 O16 2.127(3) .
Mo3 O14 2.276(3) .
Mo4 O31 1.683(4) .
Mo4 O4 1.946(3) .
Mo4 O3 1.954(3) .
Mo4 O29 2.106(3) .
Mo4 O12 2.113(3) .
Mo4 O11 2.283(3) .
Mo5 O26 1.684(3) .
Mo5 O10 1.935(3) .
Mo5 O1 1.942(3) .
Mo5 O25 2.068(3) .
Mo5 O15 2.113(3) .
Mo5 O13 2.286(3) .
Mo5 Mo6 2.5734(10) .
Mo6 O27 1.682(3) .
Mo6 O10 1.938(3) .
Mo6 O1 1.960(3) .
Mo6 O28 2.065(3) .
Mo6 O12 2.120(3) .
Mo6 O11 2.273(3) .
Na1 O2 2.242(3) .
Na1 O2 2.242(3) 2_576
Na1 O1 2.261(3) .
Na1 O1 2.261(3) 2_576
Na1 O3 2.354(3) 2_576
Na1 O3 2.354(3) .
Na2 O5 2.419(4) 2_577
Na2 O5 2.419(4) .
Na2 O6 2.458(3) 2_577
Na2 O6 2.458(3) .
Na2 O4 2.553(3) .
Na2 O4 2.553(3) 2_577
Na2 P1 3.2642(15) 2_577
Na2 P1 3.2642(15) .
Na2 P2 3.3934(17) 2_577
Na2 P2 3.3934(17) .
P1 O6 1.513(3) .
P1 O14 1.551(3) .
P1 O11 1.550(3) .
P1 O13 1.551(3) .
P2 O19 1.500(3) .
P2 O18 1.520(4) .
P2 O20 1.530(4) .
P2 O5 1.581(4) .
P3 O9 1.523(4) .
P3 O8 1.523(3) .
P3 O24 1.544(3) .
P3 O25 1.547(3) .
P4 O30 1.502(4) .
P4 O28 1.544(4) .
P4 O29 1.553(3) .
P4 O7 1.565(4) .
O7 H7 0.8617 .
O8 H8 0.8549 .
C1 N1 1.492(8) .
C1 C2 1.498(8) .
C1 H1D 0.9700 .
C1 H1E 0.9700 .
C2 N2 1.507(6) .
C2 H2C 0.9700 .
C2 H2D 0.9700 .
C3 N2 1.484(7) .
C3 C4 1.510(8) .
C3 H3D 0.9700 .
C3 H3E 0.9700 .
C4 N3 1.472(8) .
C4 H4A 0.9700 .
C4 H4B 0.9700 .
C5 N4 1.476(7) .
C5 C6 1.509(8) .
C5 H5C 0.9700 .
C5 H5D 0.9700 .
C6 N5 1.497(6) .
C6 H6D 0.9700 .
C6 H6E 0.9700 .
C7 N5 1.482(6) .
C7 C8 1.503(7) .
C7 H7A 0.9700 .
C7 H7B 0.9700 .
C8 N6 1.474(7) .
C8 H8A 0.9700 .
C8 H8B 0.9700 .
N1 H1A 0.8900 .
N1 H1B 0.8900 .
N1 H1C 0.8900 .
N2 H2A 0.9000 .
N2 H2B 0.9000 .
N3 H3A 0.8900 .
N3 H3B 0.8900 .
N3 H3C 0.8900 .
N4 H4C 0.8900 .
N4 H4D 0.8900 .
N4 H4E 0.8900 .
N5 H5A 0.9000 .
N5 H5B 0.9000 .
N6 H6A 0.8900 .
N6 H6B 0.8900 .
N6 H6C 0.8900 .
